data_2219795
loop_
_publ_author_name
'Wriedt, Mario'
'Sellmer, Sina'
'N\"ather, Christian'

_publ_section_title Poly[\m-4,4'-bipyridine-\k^2^<i>N</i>:<i>N</i>'-\m-thiocyanato-\k^2^<i>N</i>:<i>S</i>-copper(I)]
_journal_coeditor_code BT2809
_journal_issue 11
_journal_name_full 'Acta Crystallographica Section E'
_journal_page_first m1424
_journal_page_last m1425
_journal_paper_doi 10.1107/S1600536808033175
_journal_volume 64
_journal_year 2008
_chemical_formula_iupac '[Cu (N C S) (C10 H8 N2)]'
_chemical_formula_moiety 'C11 H8 Cu N3 S'
_chemical_formula_sum 'C11 H8 Cu N3 S'
_chemical_formula_weight 277.80
_chemical_name_systematic
;
Poly[\m-4,4'-bipyridine-\k^2^N:N'-\m-thiocyanato-\k^2^<i>N</i>:<i>S</i>-
copper(I)]
;
_space_group_IT_number 61
_symmetry_cell_setting orthorhombic
_symmetry_space_group_name_Hall '-P 2ac 2ab'
_symmetry_space_group_name_H-M 'P b c a'
_atom_sites_solution_hydrogens geom
_atom_sites_solution_primary direct
_atom_sites_solution_secondary difmap
_audit_creation_method SHELXL-97
_cell_angle_alpha 90.00
_cell_angle_beta 90.00
_cell_angle_gamma 90.00
_cell_formula_units_Z 8
_cell_length_a 11.4340(4)
_cell_length_b 12.2530(5)
_cell_length_c 15.3806(6)
_cell_measurement_reflns_used 23129
_cell_measurement_temperature 170(2)
_cell_measurement_theta_max 29.65
_cell_measurement_theta_min 1.66
_cell_volume 2154.83(14)
_computing_cell_refinement 'X-AREA (Stoe & Cie, 2008)'
_computing_data_collection 'X-AREA (Stoe & Cie, 2008)'
_computing_data_reduction 'X-AREA (Stoe & Cie, 2008)'
_computing_molecular_graphics 'XP in SHELXTL (Sheldrick, 2008)'
_computing_publication_material 'XCIF in SHELXTL (Sheldrick, 2008)'
_computing_structure_refinement 'SHELXL97 (Sheldrick, 2008)'
_computing_structure_solution 'SHELXS97 (Sheldrick, 2008)'
_diffrn_ambient_temperature 170(2)
_diffrn_measured_fraction_theta_full 0.991
_diffrn_measured_fraction_theta_max 0.991
_diffrn_measurement_device_type 'Stoe IPDS-II'
_diffrn_measurement_method \w
_diffrn_radiation_monochromator graphite
_diffrn_radiation_source 'fine-focus sealed tube'
_diffrn_radiation_type MoK\a
_diffrn_radiation_wavelength 0.71073
_diffrn_reflns_av_R_equivalents 0.0400
_diffrn_reflns_av_sigmaI/netI 0.0188
_diffrn_reflns_limit_h_max 15
_diffrn_reflns_limit_h_min -15
_diffrn_reflns_limit_k_max 16
_diffrn_reflns_limit_k_min -16
_diffrn_reflns_limit_l_max 20
_diffrn_reflns_limit_l_min -21
_diffrn_reflns_number 23916
_diffrn_reflns_theta_full 29.29
_diffrn_reflns_theta_max 29.29
_diffrn_reflns_theta_min 2.65
_diffrn_standards_decay_% 0
_diffrn_standards_interval_time 2
_diffrn_standards_number 23129
_exptl_absorpt_coefficient_mu 2.191
_exptl_absorpt_correction_T_max 0.901
_exptl_absorpt_correction_T_min 0.817
_exptl_absorpt_correction_type numerical
_exptl_absorpt_process_details '(X-SHAPE and X-RED32; Stoe & Cie, 2008)'
_exptl_crystal_colour orange
_exptl_crystal_density_diffrn 1.713
_exptl_crystal_density_method 'not measured'
_exptl_crystal_description block
_exptl_crystal_F_000 1120
_exptl_crystal_size_max 0.12
_exptl_crystal_size_mid 0.08
_exptl_crystal_size_min 0.05
_refine_diff_density_max 0.318
_refine_diff_density_min -0.434
_refine_ls_extinction_coef 0.0015(3)
_refine_ls_extinction_expression Fc^*^=kFc[1+0.001xFc^2^\l^3^/sin(2\q)]^-1/4^
_refine_ls_extinction_method 'SHELXL97 (Sheldrick, 2008)'
_refine_ls_goodness_of_fit_ref 1.243
_refine_ls_hydrogen_treatment constr
_refine_ls_matrix_type full
_refine_ls_number_parameters 146
_refine_ls_number_reflns 2915
_refine_ls_number_restraints 0
_refine_ls_restrained_S_all 1.243
_refine_ls_R_factor_all 0.0573
_refine_ls_R_factor_gt 0.0465
_refine_ls_shift/su_max 0.001
_refine_ls_shift/su_mean 0.000
_refine_ls_structure_factor_coef Fsqd
_refine_ls_weighting_details 'calc w=1/[\s^2^(Fo^2^)+(0.0317P)^2^+1.4342P] where P=(Fo^2^+2Fc^2^)/3'
_refine_ls_weighting_scheme calc
_refine_ls_wR_factor_gt 0.0863
_refine_ls_wR_factor_ref 0.0897
_reflns_number_gt 2567
_reflns_number_total 2915
_reflns_threshold_expression I>2\s(I)
_cod_data_source_file bt2809.cif
_cod_data_source_block I
_cod_database_code 2219795
_cod_database_fobs_code 2219795

loop_
_symmetry_equiv_pos_as_xyz
'x, y, z'
'-x+1/2, -y, z+1/2'
'-x, y+1/2, -z+1/2'
'x+1/2, -y+1/2, -z'
'-x, -y, -z'
'x-1/2, y, -z-1/2'
'x, -y-1/2, z-1/2'
'-x-1/2, y-1/2, z'

loop_
_atom_site_type_symbol
_atom_site_label
_atom_site_fract_x
_atom_site_fract_y
_atom_site_fract_z
_atom_site_U_iso_or_equiv
_atom_site_adp_type
_atom_site_calc_flag
_atom_site_refinement_flags
_atom_site_occupancy
Cu Cu1 0.44386(3) 0.58247(3) 0.28065(2) 0.03676(11) Uani d . 1
N N1 0.42996(19) 0.45592(18) 0.37017(14) 0.0353(5) Uani d . 1
N N2 0.4249(2) 0.01317(17) 0.66651(14) 0.0361(5) Uani d . 1
C C1 0.3680(2) 0.4601(2) 0.44384(17) 0.0385(6) Uani d . 1
H H1 0.3252 0.5247 0.4561 0.046 Uiso calc R 1
C C2 0.3631(2) 0.3757(2) 0.50299(17) 0.0388(6) Uani d . 1
H H2 0.3176 0.3825 0.5544 0.047 Uiso calc R 1
C C3 0.4252(2) 0.2806(2) 0.48664(16) 0.0325(5) Uani d . 1
C C4 0.4902(2) 0.2762(2) 0.41074(17) 0.0372(5) Uani d . 1
H H4 0.5350 0.2132 0.3972 0.045 Uiso calc R 1
C C5 0.4892(2) 0.3641(2) 0.35506(17) 0.0387(6) Uani d . 1
H H5 0.5332 0.3591 0.3028 0.046 Uiso calc R 1
C C6 0.4236(2) 0.18673(19) 0.54777(15) 0.0314(5) Uani d . 1
C C7 0.3241(2) 0.1573(2) 0.59312(19) 0.0404(6) Uani d . 1
H H7 0.2532 0.1963 0.5845 0.048 Uiso calc R 1
C C8 0.3280(2) 0.0711(2) 0.65107(18) 0.0414(6) Uani d . 1
H H8 0.2585 0.0521 0.6813 0.050 Uiso calc R 1
C C9 0.5207(2) 0.0408(2) 0.62150(17) 0.0389(6) Uani d . 1
H H9 0.5902 -0.0001 0.6308 0.047 Uiso calc R 1
C C10 0.5238(2) 0.1255(2) 0.56241(17) 0.0375(6) Uani d . 1
H H10 0.5939 0.1417 0.5320 0.045 Uiso calc R 1
N N11 0.6066(2) 0.6321(2) 0.26898(16) 0.0419(5) Uani d . 1
C C11 0.6915(2) 0.6652(2) 0.23866(16) 0.0342(5) Uani d . 1
S S11 0.81061(6) 0.71667(6) 0.19394(5) 0.04387(18) Uani d . 1

loop_
_atom_site_aniso_label
_atom_site_aniso_U_11
_atom_site_aniso_U_22
_atom_site_aniso_U_33
_atom_site_aniso_U_12
_atom_site_aniso_U_13
_atom_site_aniso_U_23
Cu1 0.03545(17) 0.03621(17) 0.03862(17) -0.00274(13) 0.00331(14) 0.00139(13)
N1 0.0374(11) 0.0341(10) 0.0342(11) -0.0018(9) 0.0027(9) 0.0024(9)
N2 0.0416(12) 0.0339(10) 0.0329(11) -0.0005(9) 0.0020(9) 0.0028(8)
C1 0.0445(15) 0.0336(12) 0.0375(13) 0.0026(11) 0.0052(11) -0.0007(11)
C2 0.0459(15) 0.0372(13) 0.0334(12) 0.0005(11) 0.0078(11) 0.0011(11)
C3 0.0352(12) 0.0322(11) 0.0302(11) -0.0046(9) -0.0020(9) 0.0001(9)
C4 0.0419(14) 0.0338(12) 0.0359(13) 0.0039(11) 0.0027(11) 0.0004(10)
C5 0.0430(14) 0.0406(13) 0.0323(12) 0.0017(11) 0.0053(11) 0.0022(11)
C6 0.0386(13) 0.0275(10) 0.0281(11) -0.0027(9) -0.0021(9) -0.0015(9)
C7 0.0374(14) 0.0366(13) 0.0472(15) 0.0009(11) 0.0032(11) 0.0052(11)
C8 0.0385(14) 0.0411(14) 0.0446(14) -0.0020(11) 0.0043(11) 0.0049(12)
C9 0.0397(13) 0.0404(13) 0.0366(13) 0.0038(11) 0.0004(11) 0.0035(11)
C10 0.0375(13) 0.0418(14) 0.0332(12) -0.0012(11) 0.0027(10) 0.0030(11)
N11 0.0348(12) 0.0455(13) 0.0455(13) -0.0060(10) -0.0005(10) -0.0006(10)
C11 0.0322(12) 0.0330(12) 0.0374(13) 0.0021(10) -0.0057(10) -0.0006(10)
S11 0.0321(3) 0.0384(3) 0.0611(4) -0.0008(3) 0.0043(3) 0.0118(3)

loop_
_atom_type_symbol
_atom_type_description
_atom_type_scat_dispersion_real
_atom_type_scat_dispersion_imag
_atom_type_scat_source
C C 0.0033 0.0016 'International Tables Vol C Tables 4.2.6.8 and 6.1.1.4'
H H 0.0000 0.0000 'International Tables Vol C Tables 4.2.6.8 and 6.1.1.4'
N N 0.0061 0.0033 'International Tables Vol C Tables 4.2.6.8 and 6.1.1.4'
S S 0.1246 0.1234 'International Tables Vol C Tables 4.2.6.8 and 6.1.1.4'
Cu Cu 0.3201 1.2651 'International Tables Vol C Tables 4.2.6.8 and 6.1.1.4'

loop_
_geom_angle_atom_site_label_1
_geom_angle_atom_site_label_2
_geom_angle_atom_site_label_3
_geom_angle_site_symmetry_1
_geom_angle_site_symmetry_3
_geom_angle
_geom_angle_publ_flag
N11 Cu1 N1 . . 111.31(9) y
N11 Cu1 N2 . 7_565 101.07(9) y
N1 Cu1 N2 . 7_565 97.36(9) y
N11 Cu1 S11 . 6_556 115.22(7) y
N1 Cu1 S11 . 6_556 111.96(6) y
N2 Cu1 S11 7_565 6_556 118.21(6) y
C5 N1 C1 . . 116.7(2) ?
C5 N1 Cu1 . . 118.34(17) ?
C1 N1 Cu1 . . 124.96(18) ?
C8 N2 C9 . . 116.8(2) ?
C8 N2 Cu1 . 7_566 121.67(18) n
C9 N2 Cu1 . 7_566 118.92(18) n
N1 C1 C2 . . 123.5(3) ?
N1 C1 H1 . . 118.2 ?
C2 C1 H1 . . 118.2 ?
C1 C2 C3 . . 119.3(2) ?
C1 C2 H2 . . 120.4 ?
C3 C2 H2 . . 120.4 ?
C4 C3 C2 . . 117.4(2) ?
C4 C3 C6 . . 120.7(2) ?
C2 C3 C6 . . 121.9(2) ?
C5 C4 C3 . . 119.4(2) ?
C5 C4 H4 . . 120.3 ?
C3 C4 H4 . . 120.3 ?
N1 C5 C4 . . 123.8(2) ?
N1 C5 H5 . . 118.1 ?
C4 C5 H5 . . 118.1 ?
C7 C6 C10 . . 117.2(2) ?
C7 C6 C3 . . 122.1(2) ?
C10 C6 C3 . . 120.7(2) ?
C6 C7 C8 . . 119.8(3) ?
C6 C7 H7 . . 120.1 ?
C8 C7 H7 . . 120.1 ?
N2 C8 C7 . . 123.2(3) ?
N2 C8 H8 . . 118.4 ?
C7 C8 H8 . . 118.4 ?
N2 C9 C10 . . 123.5(3) ?
N2 C9 H9 . . 118.3 ?
C10 C9 H9 . . 118.3 ?
C9 C10 C6 . . 119.5(2) ?
C9 C10 H10 . . 120.3 ?
C6 C10 H10 . . 120.3 ?
C11 N11 Cu1 . . 160.8(2) n
N11 C11 S11 . . 177.9(2) n
C11 S11 Cu1 . 6_656 101.83(9) n

loop_
_geom_bond_atom_site_label_1
_geom_bond_atom_site_label_2
_geom_bond_site_symmetry_2
_geom_bond_distance
_geom_bond_publ_flag
Cu1 N11 . 1.966(2) y
Cu1 N1 . 2.080(2) y
Cu1 N2 7_565 2.122(2) y
Cu1 S11 6_556 2.2755(8) y
N1 C5 . 1.333(3) ?
N1 C1 . 1.337(3) ?
N2 C8 . 1.336(4) ?
N2 C9 . 1.339(3) ?
N2 Cu1 7_566 2.122(2) n
C1 C2 . 1.379(4) ?
C1 H1 . 0.9500 ?
C2 C3 . 1.388(4) ?
C2 H2 . 0.9500 ?
C3 C4 . 1.385(4) ?
C3 C6 . 1.485(3) ?
C4 C5 . 1.376(4) ?
C4 H4 . 0.9500 ?
C5 H5 . 0.9500 ?
C6 C7 . 1.382(4) ?
C6 C10 . 1.388(4) ?
C7 C8 . 1.383(4) ?
C7 H7 . 0.9500 ?
C8 H8 . 0.9500 ?
C9 C10 . 1.380(4) ?
C9 H9 . 0.9500 ?
C10 H10 . 0.9500 ?
N11 C11 . 1.151(3) y
C11 S11 . 1.651(3) y
S11 Cu1 6_656 2.2755(8) ?
